data_7246802
loop_
_publ_author_name
'Sethi, Tapaswini'
'Bhattacharya, Debarati'
'Das, Dinabandhu'

_publ_section_title
;
 Tuning of thermal expansion properties of a mixed-ligand MOF by ligand
 variation
;
_journal_issue 23
_journal_name_full CrystEngComm
_journal_page_first 3356
_journal_page_last 3360
_journal_paper_doi 10.1039/D3CE00334E
_journal_volume 25
_journal_year 2023
_chemical_formula_moiety 'C18 H12 Co N2 O4'
_chemical_formula_sum 'C18 H12 Co N2 O4'
_chemical_formula_weight 379.23
_space_group_crystal_system monoclinic
_space_group_IT_number 15
_space_group_name_Hall '-C 2yc'
_space_group_name_H-M_alt 'C 1 2/c 1'
_atom_sites_solution_hydrogens geom
_audit_creation_method SHELXL-2018/3
_audit_update_record
;
2023-04-04 deposited with the CCDC.	2023-05-16 downloaded from the CCDC.
;
_cell_angle_alpha 90
_cell_angle_beta 105.342(5)
_cell_angle_gamma 90
_cell_formula_units_Z 8
_cell_length_a 20.376(3)
_cell_length_b 10.2653(14)
_cell_length_c 16.928(2)
_cell_measurement_reflns_used 9178
_cell_measurement_temperature 450(2)
_cell_measurement_theta_max 28.21
_cell_measurement_theta_min 2.43
_cell_volume 3414.6(8)
_computing_cell_refinement 'Bruker SAINT'
_computing_data_collection 'Bruker APEX3'
_computing_data_reduction 'Bruker SAINT'
_computing_molecular_graphics 'Xseed-2017 (Barbour, 2017)'
_computing_structure_refinement 'SHELXL-2018/3 (Sheldrick, 2018)'
_computing_structure_solution 'SHELXT 2018/2 (Sheldrick, 2018)'
_diffrn_ambient_temperature 450(2)
_diffrn_measured_fraction_theta_full 0.997
_diffrn_measured_fraction_theta_max 0.992
_diffrn_measurement_device_type 'Bruker APEX-III Photon-II detector'
_diffrn_measurement_method 'phi and omega scan'
_diffrn_radiation_type MoK\a
_diffrn_radiation_wavelength 0.71073
_diffrn_reflns_av_R_equivalents 0.0499
_diffrn_reflns_av_unetI/netI 0.0255
_diffrn_reflns_Laue_measured_fraction_full 0.997
_diffrn_reflns_Laue_measured_fraction_max 0.992
_diffrn_reflns_limit_h_max 27
_diffrn_reflns_limit_h_min -27
_diffrn_reflns_limit_k_max 13
_diffrn_reflns_limit_k_min -13
_diffrn_reflns_limit_l_max 22
_diffrn_reflns_limit_l_min -22
_diffrn_reflns_number 43465
_diffrn_reflns_point_group_measured_fraction_full 0.997
_diffrn_reflns_point_group_measured_fraction_max 0.992
_diffrn_reflns_theta_full 25.000
_diffrn_reflns_theta_max 28.409
_diffrn_reflns_theta_min 2.238
_diffrn_source microfocus
_exptl_absorpt_coefficient_mu 1.029
_exptl_absorpt_correction_T_max 0.7457
_exptl_absorpt_correction_T_min 0.6490
_exptl_absorpt_correction_type multi-scan
_exptl_absorpt_process_details SADABS
_exptl_crystal_colour Pink
_exptl_crystal_density_diffrn 1.475
_exptl_crystal_density_meas ?
_exptl_crystal_description needle
_exptl_crystal_F_000 1544
_exptl_crystal_size_max 0.538
_exptl_crystal_size_mid 0.127
_exptl_crystal_size_min 0.042
_refine_diff_density_max 0.347
_refine_diff_density_min -0.318
_refine_diff_density_rms 0.050
_refine_ls_extinction_method none
_refine_ls_goodness_of_fit_ref 1.049
_refine_ls_hydrogen_treatment constr
_refine_ls_matrix_type full
_refine_ls_number_parameters 247
_refine_ls_number_reflns 4271
_refine_ls_number_restraints 0
_refine_ls_restrained_S_all 1.049
_refine_ls_R_factor_all 0.0664
_refine_ls_R_factor_gt 0.0344
_refine_ls_shift/su_max 0.002
_refine_ls_shift/su_mean 0.000
_refine_ls_structure_factor_coef Fsqd
_refine_ls_weighting_details 'w=1/[\s^2^(Fo^2^)+(0.0532P)^2^+2.1353P] where P=(Fo^2^+2Fc^2^)/3'
_refine_ls_weighting_scheme calc
_refine_ls_wR_factor_gt 0.0970
_refine_ls_wR_factor_ref 0.1194
_reflns_Friedel_coverage 0.000
_reflns_number_gt 2021
_reflns_number_total 4271
_reflns_threshold_expression 'I > 2\s(I)'
_cod_data_source_file d3ce00334e2.cif
_cod_data_source_block 450K
_cod_depositor_comments
;
The following automatic conversions were performed:

data item '_exptl_crystal_density_meas' value 'not measured' was
changed to '?' -- the value is perceived as not measured.

Automatic conversion script
Id: cif_fix_values 8170 2020-07-09 18:12:32Z antanas 

 Adding full bibliography for 7246797--7246804.cif.
;
_cod_original_sg_symbol_H-M 'C 2/c'
_cod_database_code 7246802
_shelx_shelxl_version_number 2018/3
_shelx_space_group_comment
;
The symmetry employed for this shelxl refinement is uniquely defined
by the following loop, which should always be used as a source of
symmetry information in preference to the above space-group names.
They are only intended as comments.
;
_shelx_estimated_absorpt_t_min 0.855
_shelx_estimated_absorpt_t_max 0.958

loop_
_space_group_symop_operation_xyz
'x, y, z'
'-x, y, -z+1/2'
'x+1/2, y+1/2, z'
'-x+1/2, y+1/2, -z+1/2'
'-x, -y, -z'
'x, -y, z-1/2'
'-x+1/2, -y+1/2, -z'
'x+1/2, -y+1/2, z-1/2'

loop_
_atom_site_label
_atom_site_type_symbol
_atom_site_fract_x
_atom_site_fract_y
_atom_site_fract_z
_atom_site_U_iso_or_equiv
_atom_site_adp_type
_atom_site_occupancy
_atom_site_site_symmetry_order
_atom_site_calc_flag
_atom_site_refinement_flags_posn
_atom_site_refinement_flags_adp
_atom_site_refinement_flags_occupancy
_atom_site_disorder_assembly
_atom_site_disorder_group
Co1 Co 0.57728(2) 0.75037(5) 0.69079(2) 0.03148(11) Uani 1 1 d . . . . .
O1 O 0.55100(12) 0.5863(2) 0.73753(16) 0.0505(7) Uani 1 1 d . . . . .
N1 N 0.48712(10) 0.7503(4) 0.58978(12) 0.0456(5) Uani 1 1 d . . . . .
C1 C 0.500000 0.5315(5) 0.750000 0.0362(13) Uani 1 2 d S T P . .
O2 O 0.44925(12) -0.0846(2) 0.76214(16) 0.0491(7) Uani 1 1 d . . . . .
N2 N 0.17150(10) 0.7491(4) 0.28727(13) 0.0463(5) Uani 1 1 d . . . . .
C2 C 0.500000 0.3857(4) 0.750000 0.0382(13) Uani 1 2 d S T P . .
O3 O 0.63178(14) 0.6449(3) 0.61562(17) 0.0626(9) Uani 1 1 d . . . . .
C3 C 0.4508(2) 0.3178(4) 0.7753(3) 0.0585(12) Uani 1 1 d . . . . .
H3 H 0.417988 0.362739 0.793707 0.070 Uiso 1 1 calc R U . . .
O4 O 0.63163(13) 0.8554(3) 0.61598(16) 0.0589(8) Uani 1 1 d . . . . .
C4 C 0.4500(2) 0.1829(4) 0.7734(3) 0.0597(12) Uani 1 1 d . . . . .
H4 H 0.415529 0.137511 0.788059 0.072 Uiso 1 1 calc R U . . .
C5 C 0.500000 0.1164(5) 0.750000 0.0419(14) Uani 1 2 d S T P . .
C6 C 0.500000 -0.0298(5) 0.750000 0.0402(14) Uani 1 2 d S T P . .
C7 C 0.65141(12) 0.7497(5) 0.59439(15) 0.0469(5) Uani 1 1 d . . . . .
C8 C 0.70225(14) 0.7490(5) 0.54443(17) 0.0527(6) Uani 1 1 d . . . . .
C9A C 0.6875(7) 0.8086(19) 0.4677(9) 0.067(5) Uani 0.422(17) 1 d . . P A 1
H9A H 0.645348 0.847336 0.446032 0.081 Uiso 0.422(17) 1 calc R U P A 1
C10A C 0.7349(7) 0.8098(19) 0.4250(8) 0.066(5) Uani 0.422(17) 1 d . . P A 1
H10A H 0.725231 0.850803 0.374204 0.079 Uiso 0.422(17) 1 calc R U P A 1
C9B C 0.6859(5) 0.7066(19) 0.4663(6) 0.088(5) Uani 0.578(17) 1 d . . P A 2
H9B H 0.641895 0.677786 0.441896 0.105 Uiso 0.578(17) 1 calc R U P A 2
C10B C 0.7348(5) 0.7057(17) 0.4220(6) 0.083(5) Uani 0.578(17) 1 d . . P A 2
H10B H 0.723578 0.673466 0.368744 0.100 Uiso 0.578(17) 1 calc R U P A 2
C11 C 0.36593(12) 0.7490(5) 0.46441(15) 0.0485(6) Uani 1 1 d . . . . .
C12 C 0.3981(2) 0.6350(4) 0.4950(2) 0.0627(13) Uani 1 1 d . . . . .
H12 H 0.379953 0.554946 0.474486 0.075 Uiso 1 1 calc R U . . .
C13 C 0.4579(2) 0.6415(4) 0.5568(2) 0.0614(13) Uani 1 1 d . . . . .
H13 H 0.479111 0.563403 0.576625 0.074 Uiso 1 1 calc R U . . .
C14 C 0.4579(2) 0.8606(4) 0.5569(2) 0.0600(13) Uani 1 1 d . . . . .
H14 H 0.478822 0.939213 0.576175 0.072 Uiso 1 1 calc R U . . .
C15 C 0.3980(2) 0.8635(4) 0.4954(2) 0.0654(13) Uani 1 1 d . . . . .
H15 H 0.379138 0.942968 0.474668 0.078 Uiso 1 1 calc R U . . .
C16 C 0.29914(13) 0.7507(5) 0.40131(16) 0.0514(6) Uani 1 1 d . . . . .
C17 C 0.2669(2) 0.6384(4) 0.3716(3) 0.104(2) Uani 1 1 d . . . . .
H17 H 0.287367 0.558644 0.388988 0.125 Uiso 1 1 calc R U . . .
C18 C 0.2033(2) 0.6419(4) 0.3152(3) 0.096(2) Uani 1 1 d . . . . .
H18 H 0.182337 0.563204 0.296381 0.116 Uiso 1 1 calc R U . . .
C19 C 0.2668(2) 0.8614(5) 0.3699(3) 0.101(2) Uani 1 1 d . . . . .
H19 H 0.287502 0.941530 0.385546 0.121 Uiso 1 1 calc R U . . .
C20 C 0.2030(2) 0.8569(4) 0.3147(3) 0.095(2) Uani 1 1 d . . . . .
H20 H 0.181587 0.935260 0.296136 0.114 Uiso 1 1 calc R U . . .

loop_
_atom_site_aniso_label
_atom_site_aniso_U_11
_atom_site_aniso_U_22
_atom_site_aniso_U_33
_atom_site_aniso_U_23
_atom_site_aniso_U_13
_atom_site_aniso_U_12
Co1 0.02598(16) 0.02733(16) 0.03925(17) 0.0001(3) 0.00531(11) 0.0000(3)
O1 0.0440(19) 0.0329(15) 0.074(2) 0.0063(12) 0.0151(15) -0.0051(12)
N1 0.0356(9) 0.0466(11) 0.0466(10) 0.000(2) -0.0032(8) -0.001(2)
C1 0.034(3) 0.029(3) 0.045(4) 0.000 0.009(3) 0.000
O2 0.0417(18) 0.0315(14) 0.0728(19) 0.0131(12) 0.0130(15) -0.0040(12)
N2 0.0341(9) 0.0419(11) 0.0535(11) 0.001(2) -0.0051(8) -0.001(2)
C2 0.036(4) 0.026(3) 0.056(4) 0.000 0.017(3) 0.000
O3 0.070(2) 0.0507(18) 0.081(2) -0.0060(15) 0.0447(18) -0.0034(15)
C3 0.058(3) 0.031(2) 0.104(4) -0.001(2) 0.053(3) 0.004(2)
O4 0.067(2) 0.0439(17) 0.079(2) 0.0033(14) 0.0419(17) 0.0050(14)
C4 0.055(3) 0.035(3) 0.104(4) 0.001(2) 0.048(3) -0.004(2)
C5 0.043(4) 0.026(3) 0.060(4) 0.000 0.019(3) 0.000
C6 0.046(4) 0.026(3) 0.043(4) 0.000 0.003(3) 0.000
C7 0.0426(12) 0.0497(14) 0.0516(13) -0.004(3) 0.0180(10) -0.002(3)
C8 0.0509(14) 0.0559(15) 0.0584(14) 0.002(3) 0.0267(12) 0.003(3)
C9A 0.058(9) 0.074(11) 0.082(10) 0.021(8) 0.040(7) 0.027(8)
C10A 0.062(9) 0.076(11) 0.066(8) 0.023(7) 0.028(7) 0.037(8)
C9B 0.052(6) 0.145(14) 0.071(7) -0.028(7) 0.023(5) -0.023(7)
C10B 0.061(7) 0.136(12) 0.058(5) -0.034(6) 0.027(5) -0.015(7)
C11 0.0398(12) 0.0452(13) 0.0492(12) 0.000(3) -0.0081(10) 0.002(3)
C12 0.056(3) 0.039(2) 0.071(3) -0.011(2) -0.022(2) 0.002(2)
C13 0.056(3) 0.045(2) 0.063(3) -0.003(2) -0.020(2) 0.010(2)
C14 0.053(3) 0.042(2) 0.068(3) 0.010(2) -0.015(2) -0.009(2)
C15 0.060(3) 0.045(3) 0.069(3) 0.007(2) -0.023(2) 0.000(2)
C16 0.0397(12) 0.0471(14) 0.0545(13) -0.002(3) -0.0103(10) 0.000(3)
C17 0.075(4) 0.044(3) 0.141(5) 0.004(3) -0.065(3) 0.000(3)
C18 0.069(4) 0.043(3) 0.132(5) -0.004(3) -0.053(3) 0.003(3)
C19 0.072(4) 0.045(3) 0.140(5) 0.000(3) -0.054(3) -0.008(3)
C20 0.068(4) 0.043(3) 0.129(5) 0.003(3) -0.052(3) 0.004(3)

loop_
_atom_type_symbol
_atom_type_description
_atom_type_scat_dispersion_real
_atom_type_scat_dispersion_imag
_atom_type_scat_source
C C 0.0033 0.0016 'International Tables Vol C Tables 4.2.6.8 and 6.1.1.4'
H H 0.0000 0.0000 'International Tables Vol C Tables 4.2.6.8 and 6.1.1.4'
N N 0.0061 0.0033 'International Tables Vol C Tables 4.2.6.8 and 6.1.1.4'
O O 0.0106 0.0060 'International Tables Vol C Tables 4.2.6.8 and 6.1.1.4'
Co Co 0.3494 0.9721 'International Tables Vol C Tables 4.2.6.8 and 6.1.1.4'

loop_
_geom_angle_atom_site_label_1
_geom_angle_atom_site_label_2
_geom_angle_atom_site_label_3
_geom_angle
_geom_angle_site_symmetry_1
_geom_angle_site_symmetry_3
_geom_angle_publ_flag
O1 Co1 O2 115.27(8) . 2_666 ?
O1 Co1 N1 93.02(12) . . ?
O2 Co1 N1 93.02(12) 2_666 . ?
O1 Co1 N2 88.89(12) . 8_566 ?
O2 Co1 N2 88.65(12) 2_666 8_566 ?
N1 Co1 N2 176.66(8) . 8_566 ?
O1 Co1 O4 151.79(11) . . ?
O2 Co1 O4 92.56(11) 2_666 . ?
N1 Co1 O4 89.81(10) . . ?
N2 Co1 O4 87.22(10) 8_566 . ?
O1 Co1 O3 92.50(11) . . ?
O2 Co1 O3 151.86(12) 2_666 . ?
N1 Co1 O3 89.76(10) . . ?
N2 Co1 O3 87.41(10) 8_566 . ?
O4 Co1 O3 59.43(7) . . ?
O1 Co1 C7 121.94(15) . . ?
O2 Co1 C7 122.30(15) 2_666 . ?
N1 Co1 C7 91.01(8) . . ?
N2 Co1 C7 85.65(8) 8_566 . ?
O4 Co1 C7 29.89(11) . . ?
O3 Co1 C7 29.59(11) . . ?
C1 O1 Co1 140.5(3) . . ?
C13 N1 C14 116.3(2) . . ?
C13 N1 Co1 122.1(3) . . ?
C14 N1 Co1 121.7(3) . . ?
O1 C1 O1 126.4(5) . 2_656 ?
O1 C1 C2 116.8(2) . . ?
O1 C1 C2 116.8(2) 2_656 . ?
C6 O2 Co1 140.6(3) . 2_646 ?
C18 N2 C20 116.0(2) . . ?
C18 N2 Co1 122.2(3) . 8_465 ?
C20 N2 Co1 121.5(3) . 8_465 ?
C3 C2 C3 119.3(5) 2_656 . ?
C3 C2 C1 120.3(2) 2_656 . ?
C3 C2 C1 120.3(2) . . ?
C7 O3 Co1 89.49(19) . . ?
C2 C3 C4 120.1(4) . . ?
C7 O4 Co1 89.60(19) . . ?
C5 C4 C3 120.1(5) . . ?
C4 C5 C4 120.2(5) 2_656 . ?
C4 C5 C6 119.9(3) 2_656 . ?
C4 C5 C6 119.9(3) . . ?
O2 C6 O2 126.1(5) 2_656 . ?
O2 C6 C5 116.9(2) 2_656 . ?
O2 C6 C5 116.9(2) . . ?
O3 C7 O4 121.3(2) . . ?
O3 C7 C8 119.0(4) . . ?
O4 C7 C8 119.7(4) . . ?
O3 C7 Co1 60.92(15) . . ?
O4 C7 Co1 60.52(15) . . ?
C8 C7 Co1 173.9(2) . . ?
C10B C8 C9B 119.3(6) 7_666 . ?
C10A C8 C9A 119.2(6) 7_666 . ?
C10B C8 C7 119.0(5) 7_666 . ?
C9B C8 C7 121.7(5) . . ?
C10A C8 C7 119.9(6) 7_666 . ?
C9A C8 C7 120.8(6) . . ?
C10A C9A C8 119.7(10) . . ?
C9A C10A C8 121.1(10) . 7_666 ?
C8 C9B C10B 120.2(8) . . ?
C8 C10B C9B 120.5(8) 7_666 . ?
C12 C11 C15 116.9(2) . . ?
C12 C11 C16 122.2(4) . . ?
C15 C11 C16 120.9(4) . . ?
C11 C12 C13 118.8(3) . . ?
N1 C13 C12 124.8(3) . . ?
N1 C14 C15 122.8(3) . . ?
C11 C15 C14 120.3(3) . . ?
C19 C16 C17 115.6(2) . . ?
C19 C16 C11 123.3(4) . . ?
C17 C16 C11 121.1(4) . . ?
C16 C17 C18 120.2(4) . . ?
N2 C18 C17 123.7(4) . . ?
C16 C19 C20 120.6(4) . . ?
N2 C20 C19 123.7(4) . . ?

loop_
_geom_bond_atom_site_label_1
_geom_bond_atom_site_label_2
_geom_bond_distance
_geom_bond_site_symmetry_2
_geom_bond_publ_flag
Co1 O1 1.993(2) . ?
Co1 O2 2.006(2) 2_666 ?
Co1 N1 2.1532(18) . ?
Co1 N2 2.1666(19) 8_566 ?
Co1 O4 2.176(2) . ?
Co1 O3 2.185(2) . ?
Co1 C7 2.500(2) . ?
O1 C1 1.248(3) . ?
N1 C13 1.318(4) . ?
N1 C14 1.331(4) . ?
C1 C2 1.497(6) . ?
O2 C6 1.241(3) . ?
N2 C18 1.300(5) . ?
N2 C20 1.302(5) . ?
C2 C3 1.380(4) 2_656 ?
C2 C3 1.380(4) . ?
O3 C7 1.234(4) . ?
C3 C4 1.385(3) . ?
O4 C7 1.246(4) . ?
C4 C5 1.369(4) . ?
C5 C6 1.501(6) . ?
C7 C8 1.501(3) . ?
C8 C10B 1.342(10) 7_666 ?
C8 C9B 1.347(11) . ?
C8 C10A 1.386(11) 7_666 ?
C8 C9A 1.395(13) . ?
C9A C10A 1.350(15) . ?
C9B C10B 1.398(13) . ?
C11 C12 1.374(5) . ?
C11 C15 1.378(5) . ?
C11 C16 1.491(3) . ?
C12 C13 1.382(4) . ?
C14 C15 1.380(4) . ?
C16 C19 1.350(5) . ?
C16 C17 1.356(5) . ?
C17 C18 1.393(5) . ?
C19 C20 1.386(5) . ?
